data_7246496
loop_
_publ_author_name
'Xu, Feng'
'Li, Zao'
'Zhang, Li-Long'
'Liu, Shengqi'
'Li, Hu'
'Liao, Yuhe'
'Yang, Song'

_publ_section_title
;
 Synthesis of renewable isoindolines from bio-based furfurals
;
_journal_issue 8
_journal_name_full 'Green Chemistry'
_journal_page_first 3297
_journal_page_last 3305
_journal_paper_doi 10.1039/D2GC04786A
_journal_volume 25
_journal_year 2023
_chemical_formula_sum 'C14 H12 Br N O2'
_chemical_formula_weight 306.16
_space_group_IT_number 19
_space_group_name_Hall 'P 2ac 2ab'
_space_group_name_H-M_alt 'P 21 21 21'
_symmetry_cell_setting orthorhombic
_symmetry_space_group_name_H-M 'P 21 21 21'
_atom_sites_solution_hydrogens geom
_atom_sites_solution_primary direct
_atom_sites_solution_secondary difmap
_audit_creation_method SHELXL-97
_audit_update_record
;
2022-09-27 deposited with the CCDC.	2023-03-13 downloaded from the CCDC.
;
_cell_angle_alpha 90.00
_cell_angle_beta 90.00
_cell_angle_gamma 90.00
_cell_formula_units_Z 4
_cell_length_a 5.4795(4)
_cell_length_b 11.4206(9)
_cell_length_c 19.3592(16)
_cell_measurement_reflns_used 2386
_cell_measurement_temperature 298(2)
_cell_measurement_theta_max 26.058
_cell_measurement_theta_min 2.759
_cell_volume 1211.48(16)
_computing_cell_refinement 'Bruker SMART'
_computing_data_collection 'Bruker SMART'
_computing_data_reduction 'Bruker SAINT'
_computing_molecular_graphics 'Bruker SHELXTL'
_computing_publication_material 'Bruker SHELXTL'
_computing_structure_refinement 'SHELXL-97 (Sheldrick, 1997)'
_computing_structure_solution 'SHELXS-97 (Sheldrick, 1990)'
_diffrn_ambient_temperature 298(2)
_diffrn_measured_fraction_theta_full 0.997
_diffrn_measured_fraction_theta_max 0.997
_diffrn_measurement_device_type 'CCD area detector'
_diffrn_measurement_method 'phi and omega scans'
_diffrn_radiation_monochromator graphite
_diffrn_radiation_source 'fine-focus sealed tube'
_diffrn_radiation_type MoK\a
_diffrn_radiation_wavelength 0.71073
_diffrn_reflns_av_R_equivalents 0.0566
_diffrn_reflns_av_sigmaI/netI 0.0589
_diffrn_reflns_limit_h_max 6
_diffrn_reflns_limit_h_min -5
_diffrn_reflns_limit_k_max 13
_diffrn_reflns_limit_k_min -13
_diffrn_reflns_limit_l_max 23
_diffrn_reflns_limit_l_min -19
_diffrn_reflns_number 5833
_diffrn_reflns_theta_full 25.01
_diffrn_reflns_theta_max 25.01
_diffrn_reflns_theta_min 2.76
_exptl_absorpt_coefficient_mu 3.385
_exptl_absorpt_correction_T_max 0.4299
_exptl_absorpt_correction_T_min 0.3445
_exptl_absorpt_correction_type multi-scan
_exptl_absorpt_process_details sadabs
_exptl_crystal_density_diffrn 1.679
_exptl_crystal_density_meas 0
_exptl_crystal_density_method 'not measured'
_exptl_crystal_F_000 616
_exptl_crystal_size_max 0.40
_exptl_crystal_size_mid 0.37
_exptl_crystal_size_min 0.30
_refine_diff_density_max 0.379
_refine_diff_density_min -0.482
_refine_diff_density_rms 0.069
_refine_ls_abs_structure_details 'Flack H D (1983), Acta Cryst. A39, 876-881'
_refine_ls_abs_structure_Flack 0.460(15)
_refine_ls_extinction_method none
_refine_ls_goodness_of_fit_ref 1.013
_refine_ls_hydrogen_treatment mixed
_refine_ls_matrix_type full
_refine_ls_number_parameters 164
_refine_ls_number_reflns 2136
_refine_ls_number_restraints 0
_refine_ls_restrained_S_all 1.013
_refine_ls_R_factor_all 0.0543
_refine_ls_R_factor_gt 0.0413
_refine_ls_shift/su_max 0.000
_refine_ls_shift/su_mean 0.000
_refine_ls_structure_factor_coef Fsqd
_refine_ls_weighting_details 'calc w=1/[\s^2^(Fo^2^)+(0.0483P)^2^+0.0000P] where P=(Fo^2^+2Fc^2^)/3'
_refine_ls_weighting_scheme calc
_refine_ls_wR_factor_gt 0.0881
_refine_ls_wR_factor_ref 0.0922
_reflns_number_gt 1786
_reflns_number_total 2136
_reflns_threshold_expression >2sigma(I)
_cod_data_source_file d2gc04786a2.cif
_cod_data_source_block 220823b
_cod_depositor_comments
;
The following automatic conversions were performed:

data item '_symmetry_cell_setting' value 'Orthorhombic' was changed
to 'orthorhombic' in accordance with the
/home/data/users/saulius/crontab/automatic-downloads/rss-feeds/RSC/lib/dictionaries/cif_core.dic
dictionary named 'cif_core.dic' version 2.4.2 last updated on
2011-04-26.

Automatic conversion script
Id: cif_fix_values 7556 2019-12-06 15:28:31Z antanas 

 Adding full bibliography for 7246493--7246496.cif.
;
_cod_original_sg_symbol_H-M P2(1)2(1)2(1)
_cod_database_code 7246496

loop_
_symmetry_equiv_pos_as_xyz
'x, y, z'
'-x+1/2, -y, z+1/2'
'-x, y+1/2, -z+1/2'
'x+1/2, -y+1/2, -z'

loop_
_atom_site_label
_atom_site_type_symbol
_atom_site_fract_x
_atom_site_fract_y
_atom_site_fract_z
_atom_site_U_iso_or_equiv
_atom_site_adp_type
_atom_site_occupancy
_atom_site_symmetry_multiplicity
_atom_site_calc_flag
_atom_site_refinement_flags
_atom_site_disorder_assembly
_atom_site_disorder_group
Br1 Br 0.77231(9) 0.88943(5) 0.01902(2) 0.0541(2) Uani 1 1 d . . .
N1 N 0.6262(6) 0.7983(3) 0.29395(15) 0.0239(8) Uani 1 1 d . . .
O1 O 0.7562(5) 0.90620(19) 0.15998(12) 0.0273(6) Uani 1 1 d . . .
O2 O 0.5195(8) 0.6301(3) 0.23790(17) 0.0555(10) Uani 1 1 d . . .
C1 C 0.6554(8) 0.7130(4) 0.2463(2) 0.0317(11) Uani 1 1 d . . .
C2 C 0.8831(9) 0.7348(4) 0.2064(2) 0.0347(11) Uani 1 1 d . . .
H2 H 1.0224 0.6921 0.2257 0.042 Uiso 1 1 calc R . .
C3 C 0.8699(10) 0.7225(4) 0.1281(2) 0.0403(12) Uani 1 1 d . . .
H3A H 1.0026 0.6753 0.1101 0.048 Uiso 1 1 calc R . .
H3B H 0.7151 0.6900 0.1132 0.048 Uiso 1 1 calc R . .
C4 C 0.8956(8) 0.8505(4) 0.1082(2) 0.0331(11) Uani 1 1 d . . .
C5 C 1.1464(8) 0.8927(4) 0.1232(2) 0.0415(11) Uani 1 1 d . . .
H5 H 1.2706 0.9078 0.0917 0.050 Uiso 1 1 calc R . .
C6 C 1.1548(8) 0.9040(4) 0.1901(2) 0.0403(11) Uani 1 1 d . . .
H6 H 1.2864 0.9296 0.2164 0.048 Uiso 1 1 calc R . .
C7 C 0.9100(8) 0.8673(3) 0.2158(2) 0.0267(9) Uani 1 1 d . . .
C8 C 0.7992(8) 0.8949(3) 0.28383(19) 0.0282(9) Uani 1 1 d . . .
H8A H 0.9217 0.8962 0.3200 0.034 Uiso 1 1 calc R . .
H8B H 0.7159 0.9698 0.2828 0.034 Uiso 1 1 calc R . .
C9 C 0.4480(8) 0.8023(3) 0.34692(19) 0.0244(9) Uani 1 1 d . . .
C10 C 0.4239(9) 0.9030(4) 0.3854(2) 0.0345(11) Uani 1 1 d . . .
H10 H 0.5257 0.9666 0.3771 0.041 Uiso 1 1 calc R . .
C11 C 0.2494(10) 0.9089(4) 0.4357(2) 0.0437(11) Uani 1 1 d . . .
H11 H 0.2343 0.9772 0.4615 0.052 Uiso 1 1 calc R . .
C12 C 0.0972(10) 0.8175(4) 0.4492(2) 0.0421(12) Uani 1 1 d . . .
H12 H -0.0225 0.8233 0.4831 0.051 Uiso 1 1 calc R . .
C13 C 0.1249(10) 0.7171(4) 0.4116(2) 0.0443(12) Uani 1 1 d . . .
H13 H 0.0241 0.6534 0.4206 0.053 Uiso 1 1 calc R . .
C14 C 0.2986(9) 0.7086(4) 0.3609(2) 0.0364(11) Uani 1 1 d . . .
H14 H 0.3154 0.6394 0.3360 0.044 Uiso 1 1 calc R . .

loop_
_atom_site_aniso_label
_atom_site_aniso_U_11
_atom_site_aniso_U_22
_atom_site_aniso_U_33
_atom_site_aniso_U_23
_atom_site_aniso_U_13
_atom_site_aniso_U_12
Br1 0.0444(3) 0.0891(4) 0.0289(2) 0.0073(2) -0.0025(3) -0.0084(3)
N1 0.031(2) 0.0217(17) 0.0193(17) 0.0003(14) 0.0019(16) -0.0023(15)
O1 0.0222(15) 0.0331(13) 0.0267(13) 0.0037(11) -0.0031(13) -0.0026(15)
O2 0.078(3) 0.0388(19) 0.050(2) -0.0143(17) 0.023(2) -0.026(2)
C1 0.043(3) 0.022(2) 0.030(2) 0.0010(19) 0.005(2) -0.005(2)
C2 0.039(3) 0.031(2) 0.034(2) -0.003(2) 0.004(2) 0.006(2)
C3 0.052(3) 0.041(3) 0.028(2) -0.010(2) 0.013(2) 0.001(2)
C4 0.027(2) 0.043(3) 0.029(2) 0.0020(19) 0.007(2) 0.000(2)
C5 0.027(2) 0.057(3) 0.040(3) 0.010(3) 0.007(2) 0.000(2)
C6 0.018(2) 0.054(3) 0.050(3) 0.004(2) -0.002(2) -0.004(2)
C7 0.024(2) 0.029(2) 0.028(2) 0.0063(18) -0.0045(18) 0.0062(19)
C8 0.031(2) 0.025(2) 0.029(2) 0.0044(17) -0.0032(18) -0.003(2)
C9 0.027(2) 0.027(2) 0.019(2) 0.0047(19) -0.0055(19) 0.0001(18)
C10 0.040(3) 0.032(2) 0.032(2) -0.003(2) 0.005(2) -0.003(2)
C11 0.054(3) 0.041(3) 0.036(2) -0.0104(19) 0.006(3) -0.003(3)
C12 0.037(3) 0.062(3) 0.028(2) 0.012(2) 0.008(2) 0.001(3)
C13 0.050(3) 0.046(3) 0.037(2) 0.018(2) 0.005(3) -0.008(2)
C14 0.050(3) 0.033(2) 0.026(2) 0.0044(18) 0.005(2) 0.000(2)

loop_
_atom_type_symbol
_atom_type_description
_atom_type_scat_dispersion_real
_atom_type_scat_dispersion_imag
_atom_type_scat_source
C C 0.0033 0.0016 'International Tables Vol C Tables 4.2.6.8 and 6.1.1.4'
H H 0.0000 0.0000 'International Tables Vol C Tables 4.2.6.8 and 6.1.1.4'
N N 0.0061 0.0033 'International Tables Vol C Tables 4.2.6.8 and 6.1.1.4'
O O 0.0106 0.0060 'International Tables Vol C Tables 4.2.6.8 and 6.1.1.4'
Br Br -0.2901 2.4595 'International Tables Vol C Tables 4.2.6.8 and 6.1.1.4'

loop_
_geom_angle_atom_site_label_1
_geom_angle_atom_site_label_2
_geom_angle_atom_site_label_3
_geom_angle
_geom_angle_site_symmetry_1
_geom_angle_site_symmetry_3
_geom_angle_publ_flag
C1 N1 C9 126.8(3) . . ?
C1 N1 C8 112.0(3) . . ?
C9 N1 C8 121.2(3) . . ?
C4 O1 C7 94.4(3) . . ?
O2 C1 N1 125.5(4) . . ?
O2 C1 C2 125.0(4) . . ?
N1 C1 C2 109.5(4) . . ?
C1 C2 C3 117.5(4) . . ?
C1 C2 C7 100.6(3) . . ?
C3 C2 C7 102.3(3) . . ?
C1 C2 H2 111.8 . . ?
C3 C2 H2 111.8 . . ?
C7 C2 H2 111.8 . . ?
C4 C3 C2 99.2(3) . . ?
C4 C3 H3A 111.9 . . ?
C2 C3 H3A 111.9 . . ?
C4 C3 H3B 111.9 . . ?
C2 C3 H3B 111.9 . . ?
H3A C3 H3B 109.6 . . ?
O1 C4 C5 102.4(3) . . ?
O1 C4 C3 101.7(3) . . ?
C5 C4 C3 110.4(4) . . ?
O1 C4 Br1 110.2(3) . . ?
C5 C4 Br1 115.4(3) . . ?
C3 C4 Br1 115.0(3) . . ?
C6 C5 C4 105.0(4) . . ?
C6 C5 H5 127.5 . . ?
C4 C5 H5 127.5 . . ?
C5 C6 C7 105.8(4) . . ?
C5 C6 H6 127.1 . . ?
C7 C6 H6 127.1 . . ?
O1 C7 C8 111.1(3) . . ?
O1 C7 C6 100.9(3) . . ?
C8 C7 C6 127.2(4) . . ?
O1 C7 C2 99.2(3) . . ?
C8 C7 C2 106.0(3) . . ?
C6 C7 C2 108.9(4) . . ?
N1 C8 C7 102.9(3) . . ?
N1 C8 H8A 111.2 . . ?
C7 C8 H8A 111.2 . . ?
N1 C8 H8B 111.2 . . ?
C7 C8 H8B 111.2 . . ?
H8A C8 H8B 109.1 . . ?
C14 C9 C10 119.2(4) . . ?
C14 C9 N1 121.9(4) . . ?
C10 C9 N1 119.0(4) . . ?
C11 C10 C9 119.6(4) . . ?
C11 C10 H10 120.2 . . ?
C9 C10 H10 120.2 . . ?
C12 C11 C10 121.8(4) . . ?
C12 C11 H11 119.1 . . ?
C10 C11 H11 119.1 . . ?
C11 C12 C13 118.3(4) . . ?
C11 C12 H12 120.9 . . ?
C13 C12 H12 120.9 . . ?
C12 C13 C14 121.2(4) . . ?
C12 C13 H13 119.4 . . ?
C14 C13 H13 119.4 . . ?
C13 C14 C9 120.0(4) . . ?
C13 C14 H14 120.0 . . ?
C9 C14 H14 120.0 . . ?

loop_
_geom_bond_atom_site_label_1
_geom_bond_atom_site_label_2
_geom_bond_distance
_geom_bond_site_symmetry_2
_geom_bond_publ_flag
Br1 C4 1.906(4) . ?
N1 C1 1.350(5) . ?
N1 C9 1.417(5) . ?
N1 C8 1.468(5) . ?
O1 C4 1.412(5) . ?
O1 C7 1.440(5) . ?
O2 C1 1.216(5) . ?
C1 C2 1.489(6) . ?
C2 C3 1.524(6) . ?
C2 C7 1.531(5) . ?
C2 H2 0.9800 . ?
C3 C4 1.518(6) . ?
C3 H3A 0.9700 . ?
C3 H3B 0.9700 . ?
C4 C5 1.486(6) . ?
C5 C6 1.302(6) . ?
C5 H5 0.9300 . ?
C6 C7 1.491(6) . ?
C6 H6 0.9300 . ?
C7 C8 1.484(6) . ?
C8 H8A 0.9700 . ?
C8 H8B 0.9700 . ?
C9 C14 1.374(6) . ?
C9 C10 1.376(5) . ?
C10 C11 1.368(6) . ?
C10 H10 0.9300 . ?
C11 C12 1.360(6) . ?
C11 H11 0.9300 . ?
C12 C13 1.367(7) . ?
C12 H12 0.9300 . ?
C13 C14 1.371(6) . ?
C13 H13 0.9300 . ?
C14 H14 0.9300 . ?

loop_
_geom_torsion_atom_site_label_1
_geom_torsion_atom_site_label_2
_geom_torsion_atom_site_label_3
_geom_torsion_atom_site_label_4
_geom_torsion
_geom_torsion_site_symmetry_1
_geom_torsion_site_symmetry_2
_geom_torsion_site_symmetry_3
_geom_torsion_site_symmetry_4
_geom_torsion_publ_flag
C9 N1 C1 O2 6.4(7) . . . . ?
C8 N1 C1 O2 -171.1(4) . . . . ?
C9 N1 C1 C2 -172.5(4) . . . . ?
C8 N1 C1 C2 10.0(4) . . . . ?
O2 C1 C2 C3 46.6(6) . . . . ?
N1 C1 C2 C3 -134.5(4) . . . . ?
O2 C1 C2 C7 156.6(4) . . . . ?
N1 C1 C2 C7 -24.5(4) . . . . ?
C1 C2 C3 C4 109.8(4) . . . . ?
C7 C2 C3 C4 0.8(5) . . . . ?
C7 O1 C4 C5 -51.6(4) . . . . ?
C7 O1 C4 C3 62.6(4) . . . . ?
C7 O1 C4 Br1 -175.0(3) . . . . ?
C2 C3 C4 O1 -38.7(4) . . . . ?
C2 C3 C4 C5 69.5(5) . . . . ?
C2 C3 C4 Br1 -157.8(3) . . . . ?
O1 C4 C5 C6 33.4(5) . . . . ?
C3 C4 C5 C6 -74.3(5) . . . . ?
Br1 C4 C5 C6 153.2(3) . . . . ?
C4 C5 C6 C7 0.6(5) . . . . ?
C4 O1 C7 C8 -171.4(3) . . . . ?
C4 O1 C7 C6 51.3(3) . . . . ?
C4 O1 C7 C2 -60.1(3) . . . . ?
C5 C6 C7 O1 -33.5(4) . . . . ?
C5 C6 C7 C8 -160.9(4) . . . . ?
C5 C6 C7 C2 70.3(5) . . . . ?
C1 C2 C7 O1 -85.3(3) . . . . ?
C3 C2 C7 O1 36.1(4) . . . . ?
C1 C2 C7 C8 29.9(4) . . . . ?
C3 C2 C7 C8 151.3(4) . . . . ?
C1 C2 C7 C6 169.7(3) . . . . ?
C3 C2 C7 C6 -68.9(5) . . . . ?
C1 N1 C8 C7 9.7(4) . . . . ?
C9 N1 C8 C7 -167.9(3) . . . . ?
O1 C7 C8 N1 82.0(3) . . . . ?
C6 C7 C8 N1 -154.7(4) . . . . ?
C2 C7 C8 N1 -24.8(4) . . . . ?
C1 N1 C9 C14 8.4(6) . . . . ?
C8 N1 C9 C14 -174.3(4) . . . . ?
C1 N1 C9 C10 -171.6(4) . . . . ?
C8 N1 C9 C10 5.7(5) . . . . ?
C14 C9 C10 C11 -1.2(6) . . . . ?
N1 C9 C10 C11 178.7(4) . . . . ?
C9 C10 C11 C12 0.0(7) . . . . ?
C10 C11 C12 C13 1.1(7) . . . . ?
C11 C12 C13 C14 -1.0(7) . . . . ?
C12 C13 C14 C9 -0.3(7) . . . . ?
C10 C9 C14 C13 1.4(6) . . . . ?
N1 C9 C14 C13 -178.6(4) . . . . ?
